data_7231180
loop_
_publ_author_name
'Seth, Saikat Kumar'
'Bauz\'a, Antonio'
'Mahmoudi, Ghodrat'
'Stilinovi\'c, Vladimir'
'L\'opez-Torres, Elena'
'Zaragoza, Guillermo'
'Keramidas, Anastasios D.'
'Frontera, Antonio'

_publ_section_title
;
 On the importance of Pb&#x22EF;X (X = O, N, S, Br) tetrel bonding
 interactions in a series of tetra- and hexa-coordinated Pb(ii) compounds
;
_journal_issue 34
_journal_name_full CrystEngComm
_journal_page_first 5033
_journal_paper_doi 10.1039/C8CE00919H
_journal_volume 20
_journal_year 2018
_chemical_formula_sum 'C29 H24 N8 O3 Pb S2'
_chemical_formula_weight 803.87
_space_group_crystal_system triclinic
_space_group_IT_number 2
_space_group_name_Hall '-P 1'
_space_group_name_H-M_alt 'P -1'
_symmetry_space_group_name_Hall '-P 1'
_symmetry_space_group_name_H-M 'P -1'
_atom_sites_solution_hydrogens geom
_audit_creation_method SHELXL-2014/7
_audit_update_record
;
2018-04-29 deposited with the CCDC.
2018-07-18 downloaded from the CCDC.
;
_cell_angle_alpha 95.2160(10)
_cell_angle_beta 90.1200(10)
_cell_angle_gamma 113.7360(10)
_cell_formula_units_Z 2
_cell_length_a 10.3837(2)
_cell_length_b 11.5738(3)
_cell_length_c 14.3370(3)
_cell_measurement_reflns_used 6668
_cell_measurement_temperature 296(2)
_cell_measurement_theta_max 19.46
_cell_measurement_theta_min 2.53
_cell_volume 1569.31(6)
_computing_cell_refinement 'Bruker SAINT'
_computing_data_collection 'Bruker APEX2'
_computing_data_reduction 'Bruker SAINT'
_computing_molecular_graphics 'Bruker SHELXTL'
_computing_publication_material 'Bruker SHELXTL'
_computing_structure_refinement 'SHELXL-2014/7 (Sheldrick, 2014)'
_computing_structure_solution 'SHELXS-97 (Sheldrick, 1990)'
_diffrn_ambient_temperature 296(2)
_diffrn_measured_fraction_theta_full 0.970
_diffrn_measured_fraction_theta_max 0.970
_diffrn_measurement_device_type 'Bruker APEX-II CCD'
_diffrn_measurement_method '\f and \w scans'
_diffrn_radiation_monochromator graphite
_diffrn_radiation_source 'fine-focus sealed tube'
_diffrn_radiation_type MoK\a
_diffrn_radiation_wavelength 0.71073
_diffrn_reflns_av_R_equivalents 0.0573
_diffrn_reflns_av_unetI/netI 0.0504
_diffrn_reflns_Laue_measured_fraction_full 0.970
_diffrn_reflns_Laue_measured_fraction_max 0.970
_diffrn_reflns_limit_h_max 12
_diffrn_reflns_limit_h_min -12
_diffrn_reflns_limit_k_max 13
_diffrn_reflns_limit_k_min -13
_diffrn_reflns_limit_l_max 16
_diffrn_reflns_limit_l_min -17
_diffrn_reflns_number 29301
_diffrn_reflns_point_group_measured_fraction_full 0.970
_diffrn_reflns_point_group_measured_fraction_max 0.970
_diffrn_reflns_theta_full 24.998
_diffrn_reflns_theta_max 24.998
_diffrn_reflns_theta_min 2.526
_exptl_absorpt_coefficient_mu 5.552
_exptl_absorpt_correction_T_max 0.8511
_exptl_absorpt_correction_T_min 0.4348
_exptl_absorpt_correction_type multi-scan
_exptl_absorpt_process_details '(Blessing, 1995)'
_exptl_crystal_colour yellow
_exptl_crystal_density_diffrn 1.699
_exptl_crystal_description prismatic
_exptl_crystal_F_000 782
_exptl_crystal_size_max 0.18
_exptl_crystal_size_mid 0.15
_exptl_crystal_size_min 0.03
_refine_diff_density_max 1.158
_refine_diff_density_min -0.803
_refine_diff_density_rms 0.106
_refine_ls_extinction_method none
_refine_ls_goodness_of_fit_ref 1.025
_refine_ls_hydrogen_treatment constr
_refine_ls_matrix_type full
_refine_ls_number_parameters 389
_refine_ls_number_reflns 5348
_refine_ls_number_restraints 0
_refine_ls_restrained_S_all 1.025
_refine_ls_R_factor_all 0.0569
_refine_ls_R_factor_gt 0.0388
_refine_ls_shift/su_max 0.001
_refine_ls_shift/su_mean 0.000
_refine_ls_structure_factor_coef Fsqd
_refine_ls_weighting_details 'w=1/[\s^2^(Fo^2^)+(0.0433P)^2^+1.9253P] where P=(Fo^2^+2Fc^2^)/3'
_refine_ls_weighting_scheme calc
_refine_ls_wR_factor_gt 0.0823
_refine_ls_wR_factor_ref 0.0900
_reflns_Friedel_coverage 0.000
_reflns_number_gt 4282
_reflns_number_total 5348
_reflns_threshold_expression 'I > 2\s(I)'
_cod_data_source_file c8ce00919h2.cif
_cod_data_source_block shelx_CCDC4
_cod_depositor_comments 'Adding full bibliography for 7231176--7231180.cif.'
_cod_database_code 7231180
_shelx_shelxl_version_number 2014/7
_shelx_space_group_comment
;
The symmetry employed for this shelxl refinement is uniquely defined
by the following loop, which should always be used as a source of
symmetry information in preference to the above space-group names.
They are only intended as comments.
;

loop_
_space_group_symop_operation_xyz
'x, y, z'
'-x, -y, -z'

loop_
_atom_site_label
_atom_site_type_symbol
_atom_site_fract_x
_atom_site_fract_y
_atom_site_fract_z
_atom_site_U_iso_or_equiv
_atom_site_adp_type
_atom_site_occupancy
_atom_site_site_symmetry_order
_atom_site_calc_flag
_atom_site_refinement_flags_posn
_atom_site_refinement_flags_adp
Pb1 Pb 0.86497(3) 0.95144(2) 0.66497(2) 0.04800(11) Uani 1 1 d . .
C1 C 0.6140(6) 0.6457(6) 0.6482(4) 0.0428(15) Uani 1 1 d . .
C2 C 0.9397(6) 0.7065(5) 0.7554(4) 0.0359(13) Uani 1 1 d . .
C3 C 1.0660(6) 0.8237(5) 0.7885(4) 0.0363(13) Uani 1 1 d . .
C4 C 1.1682(6) 1.1494(5) 0.7788(4) 0.0387(14) Uani 1 1 d . .
C5 C 0.4842(6) 0.5293(7) 0.6207(4) 0.0471(16) Uani 1 1 d . .
C6 C 0.3609(7) 0.5408(8) 0.5930(5) 0.0600(19) Uani 1 1 d . .
H6 H 0.3584 0.6201 0.5921 0.072 Uiso 1 1 calc R U
C7 C 0.2439(8) 0.4323(9) 0.5672(5) 0.072(2) Uani 1 1 d . .
H7 H 0.1599 0.4360 0.5485 0.086 Uiso 1 1 calc R U
C8 C 0.2539(9) 0.3187(10) 0.5697(5) 0.082(3) Uani 1 1 d . .
H8 H 0.1755 0.2439 0.5527 0.099 Uiso 1 1 calc R U
C9 C 0.3798(8) 0.3131(7) 0.5973(5) 0.068(2) Uani 1 1 d . .
H9 H 0.3842 0.2344 0.5976 0.082 Uiso 1 1 calc R U
C10 C 0.9302(6) 0.5808(5) 0.7786(4) 0.0382(14) Uani 1 1 d . .
C11 C 0.9335(7) 0.4906(6) 0.7077(5) 0.0523(17) Uani 1 1 d . .
H11 H 0.9422 0.5095 0.6458 0.063 Uiso 1 1 calc R U
C12 C 0.9238(8) 0.3751(7) 0.7293(6) 0.065(2) Uani 1 1 d . .
H12 H 0.9284 0.3163 0.6821 0.078 Uiso 1 1 calc R U
C13 C 0.9075(7) 0.3452(7) 0.8198(7) 0.064(2) Uani 1 1 d . .
H13 H 0.9000 0.2658 0.8338 0.077 Uiso 1 1 calc R U
C14 C 0.9022(7) 0.4314(6) 0.8901(5) 0.0566(18) Uani 1 1 d . .
H14 H 0.8892 0.4102 0.9514 0.068 Uiso 1 1 calc R U
C15 C 0.9162(7) 0.5494(6) 0.8694(5) 0.0487(16) Uani 1 1 d . .
H15 H 0.9163 0.6089 0.9176 0.058 Uiso 1 1 calc R U
C16 C 1.1857(6) 0.8185(5) 0.8411(4) 0.0369(14) Uani 1 1 d . .
C17 C 1.2884(7) 0.7898(6) 0.7944(5) 0.0509(17) Uani 1 1 d . .
H17 H 1.2780 0.7658 0.7302 0.061 Uiso 1 1 calc R U
C18 C 1.4057(7) 0.7975(7) 0.8444(6) 0.063(2) Uani 1 1 d . .
H18 H 1.4749 0.7799 0.8129 0.076 Uiso 1 1 calc R U
C19 C 1.4227(7) 0.8303(6) 0.9389(6) 0.0576(19) Uani 1 1 d . .
H19 H 1.5022 0.8343 0.9714 0.069 Uiso 1 1 calc R U
C20 C 1.3227(7) 0.8571(6) 0.9850(5) 0.0547(18) Uani 1 1 d . .
H20 H 1.3338 0.8791 1.0494 0.066 Uiso 1 1 calc R U
C21 C 1.2029(6) 0.8521(6) 0.9370(4) 0.0454(15) Uani 1 1 d . .
H21 H 1.1353 0.8713 0.9692 0.055 Uiso 1 1 calc R U
C22 C 1.2955(6) 1.2626(5) 0.8138(4) 0.0411(15) Uani 1 1 d . .
C23 C 1.2887(8) 1.3808(6) 0.8259(5) 0.0555(18) Uani 1 1 d . .
H23 H 1.2061 1.3900 0.8115 0.067 Uiso 1 1 calc R U
C24 C 1.4083(9) 1.4836(6) 0.8600(5) 0.068(2) Uani 1 1 d . .
H24 H 1.4085 1.5643 0.8692 0.081 Uiso 1 1 calc R U
C25 C 1.5259(8) 1.4650(7) 0.8799(5) 0.068(2) Uani 1 1 d . .
H25 H 1.6083 1.5329 0.9024 0.081 Uiso 1 1 calc R U
C26 C 1.5217(7) 1.3444(7) 0.8662(5) 0.061(2) Uani 1 1 d . .
H26 H 1.6031 1.3330 0.8800 0.074 Uiso 1 1 calc R U
C27 C 0.7925(7) 0.8994(7) 0.8814(6) 0.0563(19) Uani 1 1 d . .
C28 C 0.5647(16) 1.0653(16) 0.6760(14) 0.213(9) Uani 1 1 d . .
H28A H 0.4949 1.0261 0.6258 0.320 Uiso 1 1 calc R U
H28B H 0.5726 1.1500 0.6934 0.320 Uiso 1 1 calc R U
H28C H 0.5376 1.0170 0.7290 0.320 Uiso 1 1 calc R U
N1 N 0.7217(5) 0.6226(4) 0.6820(3) 0.0407(12) Uani 1 1 d . .
H1 H 0.7135 0.5463 0.6861 0.049 Uiso 1 1 calc R U
N2 N 0.8440(5) 0.7240(4) 0.7093(3) 0.0372(11) Uani 1 1 d . .
N3 N 1.0636(5) 0.9282(4) 0.7675(3) 0.0388(12) Uani 1 1 d . .
N4 N 1.1748(5) 1.0391(4) 0.7943(4) 0.0405(12) Uani 1 1 d . .
H4 H 1.2488 1.0387 0.8211 0.049 Uiso 1 1 calc R U
N5 N 0.4948(6) 0.4188(5) 0.6236(4) 0.0537(14) Uani 1 1 d . .
N6 N 1.4087(5) 1.2440(5) 0.8348(4) 0.0515(14) Uani 1 1 d . .
N7 N 0.7881(6) 0.9609(6) 0.8248(5) 0.0634(17) Uani 1 1 d . .
O1 O 0.6203(5) 0.7526(4) 0.6413(3) 0.0578(12) Uani 1 1 d . .
O2 O 1.0656(4) 1.1553(4) 0.7399(3) 0.0523(11) Uani 1 1 d . .
O3 O 0.6954(9) 1.0694(8) 0.6462(6) 0.137(3) Uani 1 1 d . .
H3 H 0.7350 1.1341 0.6076 0.206 Uiso 1 1 calc R U
S1 S 0.8003(3) 0.8150(2) 0.96519(15) 0.0766(6) Uani 1 1 d . .
C29 C 0.1126(11) 0.8508(17) 0.5442(7) 0.117(5) Uani 1 1 d . .
N8 N 0.0978(9) 0.9312(7) 0.5416(5) 0.060(2) Uani 1 1 d . .
S2 S 0.1542(4) 0.7295(4) 0.5325(2) 0.1334(11) Uani 1 1 d . .

loop_
_atom_site_aniso_label
_atom_site_aniso_U_11
_atom_site_aniso_U_22
_atom_site_aniso_U_33
_atom_site_aniso_U_23
_atom_site_aniso_U_13
_atom_site_aniso_U_12
Pb1 0.04426(16) 0.04401(16) 0.05759(18) 0.00557(11) -0.00415(11) 0.01969(11)
C1 0.042(4) 0.047(4) 0.040(3) -0.002(3) -0.002(3) 0.019(3)
C2 0.036(3) 0.033(3) 0.040(3) 0.001(3) 0.000(3) 0.017(3)
C3 0.031(3) 0.032(3) 0.046(3) 0.004(3) 0.001(3) 0.014(3)
C4 0.038(3) 0.031(3) 0.047(4) 0.002(3) 0.003(3) 0.014(3)
C5 0.035(3) 0.060(4) 0.038(4) 0.001(3) 0.002(3) 0.011(3)
C6 0.050(4) 0.077(5) 0.050(4) 0.004(4) -0.003(3) 0.023(4)
C7 0.040(4) 0.099(7) 0.061(5) 0.004(5) -0.005(4) 0.013(4)
C8 0.055(5) 0.106(7) 0.040(4) 0.004(4) -0.004(4) -0.014(5)
C9 0.070(5) 0.059(5) 0.049(4) 0.000(4) 0.002(4) 0.000(4)
C10 0.026(3) 0.036(3) 0.051(4) 0.006(3) -0.002(3) 0.010(2)
C11 0.061(4) 0.043(4) 0.057(4) 0.005(3) 0.015(4) 0.025(3)
C12 0.079(5) 0.042(4) 0.079(6) 0.005(4) 0.020(4) 0.030(4)
C13 0.052(4) 0.036(4) 0.108(7) 0.025(4) 0.004(4) 0.020(3)
C14 0.057(4) 0.049(4) 0.063(5) 0.018(4) -0.007(4) 0.017(3)
C15 0.050(4) 0.033(3) 0.059(4) 0.007(3) -0.010(3) 0.011(3)
C16 0.034(3) 0.026(3) 0.049(4) 0.008(3) -0.001(3) 0.011(2)
C17 0.049(4) 0.051(4) 0.059(4) 0.002(3) 0.004(3) 0.028(3)
C18 0.042(4) 0.064(5) 0.094(6) 0.015(4) 0.012(4) 0.031(4)
C19 0.042(4) 0.051(4) 0.081(6) 0.014(4) -0.012(4) 0.018(3)
C20 0.057(4) 0.048(4) 0.050(4) 0.009(3) -0.014(4) 0.010(3)
C21 0.040(3) 0.045(4) 0.052(4) 0.005(3) 0.004(3) 0.017(3)
C22 0.046(4) 0.032(3) 0.042(3) 0.009(3) 0.005(3) 0.011(3)
C23 0.067(5) 0.039(4) 0.063(4) 0.008(3) 0.004(4) 0.024(3)
C24 0.087(6) 0.033(4) 0.076(5) 0.001(4) 0.000(5) 0.017(4)
C25 0.060(5) 0.057(5) 0.059(5) 0.001(4) -0.001(4) -0.002(4)
C26 0.043(4) 0.058(5) 0.076(5) 0.014(4) -0.006(4) 0.012(3)
C27 0.043(4) 0.057(5) 0.063(5) -0.013(4) 0.017(4) 0.019(3)
C28 0.165(14) 0.191(16) 0.34(2) 0.113(16) 0.168(16) 0.111(13)
N1 0.038(3) 0.035(3) 0.047(3) 0.002(2) -0.007(2) 0.013(2)
N2 0.033(3) 0.031(3) 0.045(3) 0.004(2) -0.002(2) 0.011(2)
N3 0.035(3) 0.032(3) 0.048(3) 0.006(2) 0.000(2) 0.013(2)
N4 0.035(3) 0.027(3) 0.058(3) 0.005(2) -0.006(2) 0.010(2)
N5 0.050(3) 0.050(3) 0.049(3) 0.002(3) 0.002(3) 0.007(3)
N6 0.043(3) 0.040(3) 0.066(4) 0.012(3) -0.004(3) 0.009(3)
N7 0.065(4) 0.076(4) 0.060(4) 0.016(4) 0.012(3) 0.038(4)
O1 0.046(3) 0.053(3) 0.076(3) -0.005(2) -0.014(2) 0.023(2)
O2 0.048(3) 0.034(2) 0.076(3) 0.004(2) -0.011(2) 0.018(2)
O3 0.154(7) 0.132(7) 0.169(8) 0.039(6) 0.007(6) 0.099(6)
S1 0.0949(16) 0.0732(14) 0.0654(13) 0.0113(11) 0.0186(12) 0.0368(12)
C29 0.069(6) 0.219(17) 0.043(5) -0.007(8) 0.008(4) 0.042(9)
N8 0.095(5) 0.064(4) 0.050(4) 0.029(3) 0.016(3) 0.057(4)
S2 0.140(3) 0.155(3) 0.113(2) 0.002(2) -0.014(2) 0.071(3)

loop_
_atom_type_symbol
_atom_type_description
_atom_type_scat_dispersion_real
_atom_type_scat_dispersion_imag
_atom_type_scat_source
C C 0.0033 0.0016 'International Tables Vol C Tables 4.2.6.8 and 6.1.1.4'
H H 0.0000 0.0000 'International Tables Vol C Tables 4.2.6.8 and 6.1.1.4'
N N 0.0061 0.0033 'International Tables Vol C Tables 4.2.6.8 and 6.1.1.4'
O O 0.0106 0.0060 'International Tables Vol C Tables 4.2.6.8 and 6.1.1.4'
S S 0.1246 0.1234 'International Tables Vol C Tables 4.2.6.8 and 6.1.1.4'
Pb Pb -3.3944 10.1111 'International Tables Vol C Tables 4.2.6.8 and 6.1.1.4'

loop_
_geom_angle_atom_site_label_1
_geom_angle_atom_site_label_2
_geom_angle_atom_site_label_3
_geom_angle
N7 Pb1 O2 78.85(19)
N7 Pb1 N3 76.08(19)
O2 Pb1 N3 61.90(14)
N7 Pb1 O1 82.31(19)
O2 Pb1 O1 160.77(15)
N3 Pb1 O1 116.97(14)
N7 Pb1 O3 79.5(3)
O2 Pb1 O3 92.3(2)
N3 Pb1 O3 147.3(2)
O1 Pb1 O3 80.4(2)
N7 Pb1 N2 80.76(19)
O2 Pb1 N2 119.88(13)
N3 Pb1 N2 58.44(14)
O1 Pb1 N2 60.01(14)
O3 Pb1 N2 137.6(2)
O1 C1 N1 123.5(5)
O1 C1 C5 122.3(6)
N1 C1 C5 114.2(6)
N2 C2 C10 124.6(5)
N2 C2 C3 115.6(5)
C10 C2 C3 119.8(5)
N3 C3 C16 122.6(5)
N3 C3 C2 115.6(5)
C16 C3 C2 121.8(5)
O2 C4 N4 122.9(5)
O2 C4 C22 123.6(5)
N4 C4 C22 113.5(5)
N5 C5 C6 123.9(6)
N5 C5 C1 116.4(6)
C6 C5 C1 119.7(7)
C7 C6 C5 118.4(8)
C7 C6 H6 120.8
C5 C6 H6 120.8
C8 C7 C6 118.2(8)
C8 C7 H7 120.9
C6 C7 H7 120.9
C7 C8 C9 121.0(7)
C7 C8 H8 119.5
C9 C8 H8 119.5
N5 C9 C8 121.4(8)
N5 C9 H9 119.3
C8 C9 H9 119.3
C15 C10 C11 118.4(6)
C15 C10 C2 121.3(6)
C11 C10 C2 120.4(6)
C12 C11 C10 120.2(7)
C12 C11 H11 119.9
C10 C11 H11 119.9
C11 C12 C13 120.4(7)
C11 C12 H12 119.8
C13 C12 H12 119.8
C12 C13 C14 120.4(6)
C12 C13 H13 119.8
C14 C13 H13 119.8
C13 C14 C15 119.6(7)
C13 C14 H14 120.2
C15 C14 H14 120.2
C10 C15 C14 121.0(6)
C10 C15 H15 119.5
C14 C15 H15 119.5
C21 C16 C17 119.1(6)
C21 C16 C3 120.0(5)
C17 C16 C3 120.7(5)
C18 C17 C16 119.3(7)
C18 C17 H17 120.3
C16 C17 H17 120.3
C19 C18 C17 121.6(7)
C19 C18 H18 119.2
C17 C18 H18 119.2
C20 C19 C18 119.4(6)
C20 C19 H19 120.3
C18 C19 H19 120.3
C19 C20 C21 120.9(6)
C19 C20 H20 119.5
C21 C20 H20 119.5
C16 C21 C20 119.6(6)
C16 C21 H21 120.2
C20 C21 H21 120.2
N6 C22 C23 123.5(6)
N6 C22 C4 117.2(5)
C23 C22 C4 119.3(6)
C24 C23 C22 117.7(7)
C24 C23 H23 121.1
C22 C23 H23 121.1
C25 C24 C23 118.7(7)
C25 C24 H24 120.6
C23 C24 H24 120.6
C24 C25 C26 119.1(7)
C24 C25 H25 120.5
C26 C25 H25 120.5
N6 C26 C25 123.7(7)
N6 C26 H26 118.2
C25 C26 H26 118.2
N7 C27 S1 178.1(7)
O3 C28 H28A 109.5
O3 C28 H28B 109.5
H28A C28 H28B 109.5
O3 C28 H28C 109.5
H28A C28 H28C 109.5
H28B C28 H28C 109.5
C1 N1 N2 118.0(5)
C1 N1 H1 121.0
N2 N1 H1 121.0
C2 N2 N1 119.1(5)
C2 N2 Pb1 124.2(4)
N1 N2 Pb1 116.6(3)
C3 N3 N4 119.3(5)
C3 N3 Pb1 126.0(4)
N4 N3 Pb1 114.6(3)
C4 N4 N3 119.4(5)
C4 N4 H4 120.3
N3 N4 H4 120.3
C5 N5 C9 117.2(6)
C22 N6 C26 117.2(6)
C27 N7 Pb1 126.6(6)
C1 O1 Pb1 120.3(4)
C4 O2 Pb1 120.0(4)
C28 O3 Pb1 140.2(9)
C28 O3 H3 109.9
Pb1 O3 H3 109.9
N8 C29 S2 169.8(12)

loop_
_geom_bond_atom_site_label_1
_geom_bond_atom_site_label_2
_geom_bond_distance
Pb1 N7 2.436(6)
Pb1 O2 2.575(4)
Pb1 N3 2.644(5)
Pb1 O1 2.648(4)
Pb1 O3 2.652(7)
Pb1 N2 2.688(5)
C1 O1 1.225(7)
C1 N1 1.348(8)
C1 C5 1.492(8)
C2 N2 1.284(7)
C2 C10 1.486(8)
C2 C3 1.494(8)
C3 N3 1.283(7)
C3 C16 1.477(8)
C4 O2 1.230(7)
C4 N4 1.345(7)
C4 C22 1.483(8)
C5 N5 1.332(8)
C5 C6 1.400(9)
C6 C7 1.369(10)
C6 H6 0.9300
C7 C8 1.364(12)
C7 H7 0.9300
C8 C9 1.393(12)
C8 H8 0.9300
C9 N5 1.343(8)
C9 H9 0.9300
C10 C15 1.376(9)
C10 C11 1.400(9)
C11 C12 1.364(9)
C11 H11 0.9300
C12 C13 1.367(11)
C12 H12 0.9300
C13 C14 1.369(10)
C13 H13 0.9300
C14 C15 1.374(9)
C14 H14 0.9300
C15 H15 0.9300
C16 C21 1.385(8)
C16 C17 1.395(9)
C17 C18 1.378(9)
C17 H17 0.9300
C18 C19 1.366(10)
C18 H18 0.9300
C19 C20 1.354(10)
C19 H19 0.9300
C20 C21 1.398(9)
C20 H20 0.9300
C21 H21 0.9300
C22 N6 1.316(8)
C22 C23 1.394(9)
C23 C24 1.379(10)
C23 H23 0.9300
C24 C25 1.357(11)
C24 H24 0.9300
C25 C26 1.374(10)
C25 H25 0.9300
C26 N6 1.317(8)
C26 H26 0.9300
C27 N7 1.139(9)
C27 S1 1.637(10)
C28 O3 1.407(13)
C28 H28A 0.9600
C28 H28B 0.9600
C28 H28C 0.9600
N1 N2 1.363(6)
N1 H1 0.8600
N3 N4 1.357(6)
N4 H4 0.8600
O3 H3 0.9300
C29 N8 1.006(17)
C29 S2 1.623(18)

loop_
_geom_torsion_atom_site_label_1
_geom_torsion_atom_site_label_2
_geom_torsion_atom_site_label_3
_geom_torsion_atom_site_label_4
_geom_torsion
N2 C2 C3 N3 0.4(8)
C10 C2 C3 N3 -178.2(5)
N2 C2 C3 C16 -179.1(5)
C10 C2 C3 C16 2.3(8)
O1 C1 C5 N5 174.1(6)
N1 C1 C5 N5 -6.6(8)
O1 C1 C5 C6 -5.3(9)
N1 C1 C5 C6 174.0(6)
N5 C5 C6 C7 0.0(10)
C1 C5 C6 C7 179.3(6)
C5 C6 C7 C8 -0.1(11)
C6 C7 C8 C9 -0.3(12)
C7 C8 C9 N5 0.9(12)
N2 C2 C10 C15 -111.0(7)
C3 C2 C10 C15 67.4(8)
N2 C2 C10 C11 68.1(8)
C3 C2 C10 C11 -113.4(6)
C15 C10 C11 C12 -0.4(10)
C2 C10 C11 C12 -179.6(6)
C10 C11 C12 C13 1.6(11)
C11 C12 C13 C14 -0.7(12)
C12 C13 C14 C15 -1.3(11)
C11 C10 C15 C14 -1.6(9)
C2 C10 C15 C14 177.5(5)
C13 C14 C15 C10 2.5(10)
N3 C3 C16 C21 76.3(8)
C2 C3 C16 C21 -104.3(7)
N3 C3 C16 C17 -98.5(7)
C2 C3 C16 C17 81.0(7)
C21 C16 C17 C18 -1.0(9)
C3 C16 C17 C18 173.8(6)
C16 C17 C18 C19 1.2(10)
C17 C18 C19 C20 -0.5(11)
C18 C19 C20 C21 -0.3(10)
C17 C16 C21 C20 0.2(9)
C3 C16 C21 C20 -174.7(5)
C19 C20 C21 C16 0.5(9)
O2 C4 C22 N6 -165.3(6)
N4 C4 C22 N6 15.3(8)
O2 C4 C22 C23 16.9(9)
N4 C4 C22 C23 -162.5(6)
N6 C22 C23 C24 1.3(10)
C4 C22 C23 C24 179.0(6)
C22 C23 C24 C25 0.0(11)
C23 C24 C25 C26 -0.6(12)
C24 C25 C26 N6 -0.2(12)
O1 C1 N1 N2 -0.3(9)
C5 C1 N1 N2 -179.6(5)
C10 C2 N2 N1 2.7(9)
C3 C2 N2 N1 -175.9(5)
C10 C2 N2 Pb1 -178.7(4)
C3 C2 N2 Pb1 2.7(7)
C1 N1 N2 C2 168.8(5)
C1 N1 N2 Pb1 -9.9(6)
C16 C3 N3 N4 -0.1(9)
C2 C3 N3 N4 -179.5(5)
C16 C3 N3 Pb1 175.9(4)
C2 C3 N3 Pb1 -3.5(7)
O2 C4 N4 N3 -0.8(9)
C22 C4 N4 N3 178.6(5)
C3 N3 N4 C4 -175.0(5)
Pb1 N3 N4 C4 8.6(7)
C6 C5 N5 C9 0.6(10)
C1 C5 N5 C9 -178.7(6)
C8 C9 N5 C5 -1.0(10)
C23 C22 N6 C26 -2.0(10)
C4 C22 N6 C26 -179.7(6)
C25 C26 N6 C22 1.4(11)
N1 C1 O1 Pb1 10.8(8)
C5 C1 O1 Pb1 -170.0(4)
N4 C4 O2 Pb1 -8.1(8)
C22 C4 O2 Pb1 172.6(4)
